data_4066085
loop_
_publ_author_name
'Han, Fubin'
'Li, Bangyu'
'Zhang, Yong'
'Wang, Yaorong'
'Shen, Qi'

_publ_section_title
;
 Quinoline Ring C&#x2212;H Bond Activation in
 Bis(3,5-di-tert-butylsalicylidene)-8-aminoquinoline
 Bis(trimethylsilyl)amido Lanthanide Complexes
;
_journal_issue 15
_journal_name_full Organometallics
_journal_page_first 3467
_journal_paper_doi 10.1021/om100282f
_journal_volume 29
_journal_year 2010
_chemical_formula_sum 'C64.5 H84 N5 O2 Si2 Y'
_chemical_formula_weight 1106.460
_space_group_IT_number 2
_symmetry_Int_Tables_number 2
_symmetry_space_group_name_Hall '-P 1'
_symmetry_space_group_name_H-M 'P -1'
_audit_creation_date 2009-11-06
_audit_creation_method SHELXL-97
_audit_update_record 2009-11-06
_cell_angle_alpha 76.397(8)
_cell_angle_beta 71.246(8)
_cell_angle_gamma 64.912(7)
_cell_formula_units_Z 2
_cell_length_a 14.2979(5)
_cell_length_b 15.5560(6)
_cell_length_c 16.2415(6)
_cell_volume 3077.2(3)
_refine_ls_R_factor_all 0.082
_cod_data_source_file om100282f_si_001.cif
_cod_data_source_block complex3
_cod_original_cell_volume 3077.2(2)
_cod_original_sg_symbol_Hall -P_1
_cod_original_formula_sum 'C64.50 H84 N5 O2 Si2 Y'
_cod_database_code 4066085

loop_
_symmetry_equiv_pos_site_id
_symmetry_equiv_pos_as_xyz
1 x,y,z
2 -x,-y,-z

loop_
_atom_site_aniso_label
_atom_site_aniso_U_11
_atom_site_aniso_U_22
_atom_site_aniso_U_33
_atom_site_aniso_U_12
_atom_site_aniso_U_13
_atom_site_aniso_U_23
Y1 0.0337(2) 0.0289(2) 0.0359(2) -0.01318(16) -0.01297(16) -0.00113(15)
Si1 0.0476(6) 0.0320(6) 0.0555(7) -0.0149(5) -0.0105(6) -0.0078(5)
Si2 0.0502(7) 0.0344(7) 0.0549(7) -0.0163(5) -0.0166(6) 0.0073(5)
O1 0.0341(13) 0.0334(15) 0.0394(14) -0.0175(11) -0.0107(11) -0.0024(11)
O2 0.0363(13) 0.0340(15) 0.0444(15) -0.0161(12) -0.0154(12) 0.0004(12)
N1 0.0338(16) 0.0354(18) 0.0372(17) -0.0156(14) -0.0150(14) 0.0007(14)
N2 0.0436(18) 0.042(2) 0.0407(19) -0.0187(16) -0.0144(15) -0.0055(16)
N3 0.0318(15) 0.0350(18) 0.0365(17) -0.0120(14) -0.0110(13) -0.0057(14)
N4 0.0378(16) 0.0399(19) 0.0355(17) -0.0140(15) -0.0143(14) -0.0020(14)
N5 0.0408(17) 0.0280(17) 0.0459(19) -0.0129(14) -0.0124(15) 0.0005(14)
C1 0.0346(18) 0.033(2) 0.0328(19) -0.0194(16) -0.0100(16) -0.0002(16)
C2 0.0377(19) 0.041(2) 0.037(2) -0.0192(17) -0.0129(17) -0.0040(17)
C3 0.040(2) 0.048(3) 0.052(2) -0.0239(19) -0.0150(19) -0.005(2)
C4 0.047(2) 0.040(2) 0.048(2) -0.0231(19) -0.0121(19) -0.0053(19)
C5 0.045(2) 0.035(2) 0.044(2) -0.0183(18) -0.0141(18) 0.0004(18)
C6 0.0358(19) 0.033(2) 0.038(2) -0.0151(16) -0.0104(16) -0.0038(16)
C7 0.0335(19) 0.031(2) 0.039(2) -0.0119(16) -0.0107(16) 0.0021(16)
C8 0.0362(19) 0.046(2) 0.0309(19) -0.0234(18) -0.0094(16) 0.0001(17)
C9 0.044(2) 0.046(3) 0.046(2) -0.0196(19) -0.0196(19) 0.0035(19)
C10 0.045(2) 0.058(3) 0.050(3) -0.023(2) -0.026(2) 0.010(2)
C11 0.043(2) 0.067(3) 0.037(2) -0.029(2) -0.0208(18) 0.006(2)
C12 0.047(2) 0.061(3) 0.033(2) -0.034(2) -0.0098(18) -0.0022(19)
C13 0.065(3) 0.067(3) 0.042(2) -0.040(3) -0.019(2) -0.006(2)
C14 0.071(3) 0.055(3) 0.053(3) -0.034(2) -0.020(2) -0.010(2)
C15 0.062(3) 0.045(3) 0.050(3) -0.027(2) -0.021(2) -0.004(2)
C16 0.039(2) 0.045(2) 0.033(2) -0.0226(18) -0.0115(17) -0.0005(17)
C17 0.0332(19) 0.044(2) 0.044(2) -0.0174(18) -0.0133(17) 0.0000(19)
C18 0.038(2) 0.064(3) 0.067(3) -0.027(2) -0.018(2) 0.003(2)
C19 0.036(2) 0.055(3) 0.058(3) -0.008(2) -0.009(2) -0.016(2)
C20 0.037(2) 0.058(3) 0.047(2) -0.019(2) -0.0113(19) 0.001(2)
C21 0.061(3) 0.042(3) 0.066(3) -0.029(2) -0.015(2) -0.009(2)
C22 0.108(4) 0.064(4) 0.072(4) -0.051(3) -0.016(3) -0.018(3)
C23 0.073(3) 0.055(3) 0.080(4) -0.042(3) -0.010(3) -0.006(3)
C24 0.081(4) 0.039(3) 0.134(5) -0.022(3) -0.037(4) -0.017(3)
C25 0.0334(19) 0.040(2) 0.035(2) -0.0143(17) -0.0113(16) -0.0001(17)
C26 0.0335(19) 0.050(3) 0.039(2) -0.0187(18) -0.0121(17) 0.0000(18)
C27 0.031(2) 0.064(3) 0.051(3) -0.017(2) -0.0139(19) 0.001(2)
C28 0.039(2) 0.050(3) 0.052(3) -0.012(2) -0.014(2) 0.006(2)
C29 0.035(2) 0.037(2) 0.051(2) -0.0119(18) -0.0071(18) 0.0014(19)
C30 0.0299(18) 0.039(2) 0.033(2) -0.0124(16) -0.0077(16) -0.0023(17)
C31 0.038(2) 0.036(2) 0.037(2) -0.0178(17) -0.0047(17) -0.0014(17)
C32 0.0338(18) 0.040(2) 0.037(2) -0.0176(17) -0.0081(16) -0.0075(17)
C33 0.043(2) 0.045(3) 0.048(2) -0.0190(19) -0.0114(19) -0.011(2)
C34 0.061(3) 0.054(3) 0.053(3) -0.035(2) -0.013(2) -0.013(2)
C35 0.050(2) 0.072(3) 0.043(2) -0.035(2) -0.012(2) -0.013(2)
C36 0.040(2) 0.060(3) 0.035(2) -0.024(2) -0.0119(17) -0.0076(19)
C37 0.050(2) 0.072(3) 0.042(2) -0.022(2) -0.025(2) -0.001(2)
C38 0.057(3) 0.059(3) 0.053(3) -0.010(2) -0.031(2) -0.002(2)
C39 0.047(2) 0.047(3) 0.046(2) -0.013(2) -0.020(2) 0.000(2)
C40 0.0335(19) 0.047(2) 0.0297(19) -0.0194(18) -0.0062(16) -0.0039(17)
C41 0.041(2) 0.060(3) 0.045(2) -0.028(2) -0.0126(19) -0.001(2)
C42 0.052(3) 0.078(4) 0.075(3) -0.040(3) -0.019(2) 0.003(3)
C43 0.063(3) 0.073(4) 0.056(3) -0.045(3) -0.023(2) 0.018(2)
C44 0.064(3) 0.074(4) 0.068(3) -0.042(3) -0.003(2) -0.018(3)
C45 0.038(2) 0.064(3) 0.071(3) -0.007(2) -0.015(2) 0.013(3)
C46 0.063(3) 0.073(4) 0.106(4) 0.004(2) -0.035(3) 0.011(4)
C46' 0.063(3) 0.073(4) 0.106(4) 0.004(2) -0.035(3) 0.011(4)
C47 0.063(3) 0.073(4) 0.106(4) 0.004(2) -0.035(3) 0.011(4)
C47' 0.063(3) 0.073(4) 0.106(4) 0.004(2) -0.035(3) 0.011(4)
C48 0.063(3) 0.073(4) 0.106(4) 0.004(2) -0.035(3) 0.011(4)
C48' 0.063(3) 0.073(4) 0.106(4) 0.004(2) -0.035(3) 0.011(4)
C49 0.063(3) 0.051(3) 0.051(3) -0.025(2) -0.009(2) -0.008(2)
C50 0.074(3) 0.044(3) 0.082(4) -0.023(2) -0.013(3) -0.016(3)
C51 0.048(3) 0.056(3) 0.078(3) -0.018(2) -0.013(2) -0.003(3)
C52 0.058(3) 0.055(3) 0.056(3) -0.020(2) -0.010(2) 0.010(2)
C53 0.072(3) 0.046(3) 0.073(3) -0.015(2) -0.020(3) 0.014(3)
C54 0.091(4) 0.075(4) 0.080(4) -0.058(3) -0.027(3) 0.017(3)

loop_
_atom_site_label
_atom_site_type_symbol
_atom_site_fract_x
_atom_site_fract_y
_atom_site_fract_z
_atom_site_occupancy
_atom_site_symmetry_multiplicity
_atom_site_Wyckoff_symbol
_atom_site_calc_flag
_atom_site_thermal_displace_type
_atom_site_U_iso_or_equiv
Y1 Y 1.0695(0) 0.3408(0) 0.7645(0) 1.000 2 i d Uani 0.03175(14)
Si1 Si 1.2632(1) 0.1237(1) 0.6974(1) 1.000 2 i d Uani 0.0452(3)
Si2 Si 1.0986(1) 0.1063(1) 0.8632(1) 1.000 2 i d Uani 0.0479(3)
O1 O 1.2016(2) 0.3909(2) 0.6939(2) 1.000 2 i d Uani 0.0339(6)
O2 O 0.8973(2) 0.3784(2) 0.8279(2) 1.000 2 i d Uani 0.0368(6)
N1 N 1.0046(2) 0.4771(2) 0.6550(2) 1.000 2 i d Uani 0.0339(7)
N2 N 0.9969(2) 0.3097(2) 0.6512(2) 1.000 2 i d Uani 0.0402(8)
N3 N 1.0060(2) 0.4821(2) 0.8418(2) 1.000 2 i d Uani 0.0338(7)
N4 N 1.1603(2) 0.3221(2) 0.8868(2) 1.000 2 i d Uani 0.0371(8)
N5 N 1.1510(2) 0.1741(2) 0.7772(2) 1.000 2 i d Uani 0.0388(8)
C1 C 1.2075(3) 0.4748(3) 0.6736(2) 1.000 2 i d Uani 0.0315(8)
C2 C 1.3043(3) 0.4888(3) 0.6642(2) 1.000 2 i d Uani 0.0359(9)
C3 C 1.2977(3) 0.5811(3) 0.6564(3) 1.000 2 i d Uani 0.0429(10)
H3 H 1.3598 0.5893 0.6549 1.000 2 i calc Uiso 0.05200
C4 C 1.2057(3) 0.6650(3) 0.6504(3) 1.000 2 i d Uani 0.0426(10)
C5 C 1.1189(3) 0.6506(3) 0.6452(3) 1.000 2 i d Uani 0.0405(9)
H5 H 1.0584 0.7038 0.6347 1.000 2 i calc Uiso 0.04900
C6 C 1.1186(3) 0.5581(3) 0.6554(2) 1.000 2 i d Uani 0.0345(8)
C7 C 1.0304(3) 0.5512(3) 0.6366(2) 1.000 2 i d Uani 0.0351(9)
H7 H 0.9868 0.6063 0.6080 1.000 2 i calc Uiso 0.04200
C8 C 0.9229(3) 0.4792(3) 0.6210(2) 1.000 2 i d Uani 0.0356(9)
C9 C 0.8453(3) 0.5611(3) 0.5928(3) 1.000 2 i d Uani 0.0437(10)
H9 H 0.8424 0.6215 0.5968 1.000 2 i calc Uiso 0.05200
C10 C 0.7704(3) 0.5539(3) 0.5579(3) 1.000 2 i d Uani 0.0490(11)
H10 H 0.7182 0.6100 0.5389 1.000 2 i calc Uiso 0.05900
C11 C 0.7723(3) 0.4677(4) 0.5513(3) 1.000 2 i d Uani 0.0458(11)
H11 H 0.7219 0.4646 0.5277 1.000 2 i calc Uiso 0.05500
C12 C 0.8500(3) 0.3827(3) 0.5798(3) 1.000 2 i d Uani 0.0428(10)
C13 C 0.8594(4) 0.2908(4) 0.5733(3) 1.000 2 i d Uani 0.0512(11)
H13 H 0.8132 0.2835 0.5476 1.000 2 i calc Uiso 0.06100
C14 C 0.9348(4) 0.2125(4) 0.6038(3) 1.000 2 i d Uani 0.0538(12)
H14 H 0.9430 0.1507 0.5984 1.000 2 i calc Uiso 0.06500
C15 C 1.0004(4) 0.2260(3) 0.6438(3) 1.000 2 i d Uani 0.0485(11)
H15 H 1.0505 0.1713 0.6670 1.000 2 i calc Uiso 0.05800
C16 C 0.9231(3) 0.3897(3) 0.6177(2) 1.000 2 i d Uani 0.0369(9)
C17 C 1.4116(3) 0.4038(3) 0.6606(3) 1.000 2 i d Uani 0.0397(9)
C18 C 1.5058(3) 0.4361(4) 0.6383(3) 1.000 2 i d Uani 0.0544(12)
H18A H 1.5086 0.4757 0.5823 1.000 2 i calc Uiso 0.08200
H18B H 1.5718 0.3804 0.6349 1.000 2 i calc Uiso 0.08200
H18C H 1.4962 0.4724 0.6834 1.000 2 i calc Uiso 0.08200
C19 C 1.4330(3) 0.3443(3) 0.5885(3) 1.000 2 i d Uani 0.0522(11)
H19A H 1.3746 0.3233 0.6000 1.000 2 i calc Uiso 0.07800
H19B H 1.4991 0.2890 0.5879 1.000 2 i calc Uiso 0.07800
H19C H 1.4388 0.3830 0.5322 1.000 2 i calc Uiso 0.07800
C20 C 1.4097(3) 0.3412(3) 0.7496(3) 1.000 2 i d Uani 0.0485(11)
H20A H 1.4030 0.3775 0.7937 1.000 2 i calc Uiso 0.07300
H20B H 1.4754 0.2850 0.7451 1.000 2 i calc Uiso 0.07300
H20C H 1.3495 0.3217 0.7661 1.000 2 i calc Uiso 0.07300
C21 C 1.2066(4) 0.7633(3) 0.6494(3) 1.000 2 i d Uani 0.0529(11)
C22 C 1.2079(5) 0.7704(4) 0.7417(4) 1.000 2 i d Uani 0.0748(16)
H22A H 1.1476 0.7589 0.7841 1.000 2 i calc Uiso 0.11200
H22B H 1.2034 0.8337 0.7445 1.000 2 i calc Uiso 0.11200
H22C H 1.2737 0.7231 0.7549 1.000 2 i calc Uiso 0.11200
C23 C 1.3056(4) 0.7739(4) 0.5828(4) 1.000 2 i d Uani 0.0658(14)
H23A H 1.3691 0.7248 0.5983 1.000 2 i calc Uiso 0.09900
H23B H 1.3053 0.8364 0.5827 1.000 2 i calc Uiso 0.09900
H23C H 1.3051 0.7674 0.5250 1.000 2 i calc Uiso 0.09900
C24 C 1.1083(4) 0.8445(4) 0.6267(5) 1.000 2 i d Uani 0.0812(18)
H24A H 1.1049 0.8395 0.5693 1.000 2 i calc Uiso 0.12200
H24B H 1.1126 0.9052 0.6261 1.000 2 i calc Uiso 0.12200
H24C H 1.0448 0.8404 0.6700 1.000 2 i calc Uiso 0.12200
C25 C 0.8140(3) 0.4601(3) 0.8293(2) 1.000 2 i d Uani 0.0362(9)
C26 C 0.7088(3) 0.4634(3) 0.8398(3) 1.000 2 i d Uani 0.0399(9)
C27 C 0.6322(3) 0.5527(4) 0.8228(3) 1.000 2 i d Uani 0.0496(11)
H27 H 0.5648 0.5549 0.8247 1.000 2 i calc Uiso 0.06000
C28 C 0.6462(3) 0.6385(3) 0.8033(3) 1.000 2 i d Uani 0.0500(11)
C29 C 0.7408(3) 0.6351(3) 0.8098(3) 1.000 2 i d Uani 0.0436(10)
H29 H 0.7499 0.6926 0.8053 1.000 2 i calc Uiso 0.05200
C30 C 0.8247(3) 0.5479(3) 0.8231(2) 1.000 2 i d Uani 0.0348(9)
C31 C 0.9144(3) 0.5520(3) 0.8417(2) 1.000 2 i d Uani 0.0373(9)
H31 H 0.9060 0.6109 0.8550 1.000 2 i calc Uiso 0.04500
C32 C 1.0790(3) 0.4936(3) 0.8770(2) 1.000 2 i d Uani 0.0352(9)
C33 C 1.0809(3) 0.5779(3) 0.8868(3) 1.000 2 i d Uani 0.0437(10)
H33 H 1.0320 0.6360 0.8667 1.000 2 i calc Uiso 0.05200
C34 C 1.1545(4) 0.5795(4) 0.9263(3) 1.000 2 i d Uani 0.0503(11)
H34 H 1.1545 0.6382 0.9320 1.000 2 i calc Uiso 0.06000
C35 C 1.2254(3) 0.4967(4) 0.9562(3) 1.000 2 i d Uani 0.0498(11)
H35 H 1.2730 0.4987 0.9837 1.000 2 i calc Uiso 0.06000
C36 C 1.2287(3) 0.4070(3) 0.9468(3) 1.000 2 i d Uani 0.0423(10)
C37 C 1.2995(3) 0.3187(4) 0.9765(3) 1.000 2 i d Uani 0.0527(12)
H37 H 1.3467 0.3165 1.0068 1.000 2 i calc Uiso 0.06300
C38 C 1.2996(4) 0.2376(4) 0.9615(3) 1.000 2 i d Uani 0.0572(13)
H38 H 1.3461 0.1782 0.9822 1.000 2 i calc Uiso 0.06900
C39 C 1.2299(3) 0.2413(3) 0.9148(3) 1.000 2 i d Uani 0.0468(11)
H39 H 1.2333 0.1836 0.9030 1.000 2 i calc Uiso 0.05600
C40 C 1.1568(3) 0.4057(3) 0.9044(2) 1.000 2 i d Uani 0.0359(9)
C41 C 0.6824(3) 0.3732(3) 0.8699(3) 1.000 2 i d Uani 0.0457(10)
C42 C 0.5618(4) 0.3963(4) 0.8909(4) 1.000 2 i d Uani 0.0643(14)
H42A H 0.5241 0.4398 0.9353 1.000 2 i calc Uiso 0.09600
H42B H 0.5486 0.3378 0.9123 1.000 2 i calc Uiso 0.09600
H42C H 0.5369 0.4258 0.8383 1.000 2 i calc Uiso 0.09600
C43 C 0.7157(4) 0.3238(4) 0.9549(3) 1.000 2 i d Uani 0.0593(13)
H43A H 0.7913 0.3081 0.9454 1.000 2 i calc Uiso 0.08900
H43B H 0.7012 0.2656 0.9730 1.000 2 i calc Uiso 0.08900
H43C H 0.6756 0.3662 1.0001 1.000 2 i calc Uiso 0.08900
C44 C 0.7384(4) 0.3059(4) 0.7992(3) 1.000 2 i d Uani 0.0644(14)
H44A H 0.7105 0.3360 0.7480 1.000 2 i calc Uiso 0.09700
H44B H 0.7259 0.2470 0.8211 1.000 2 i calc Uiso 0.09700
H44C H 0.8144 0.2917 0.7834 1.000 2 i calc Uiso 0.09700
C45 C 0.5570(3) 0.7325(4) 0.7812(3) 1.000 2 i d Uani 0.0657(15)
C46 C 0.5326(9) 0.7205(9) 0.6941(9) 0.500 2 i d Uani 0.0915(18)
H46A H 0.5223 0.6609 0.7027 0.500 2 i calc Uiso 0.13700
H46B H 0.5923 0.7200 0.6441 0.500 2 i calc Uiso 0.13700
H46C H 0.4685 0.7735 0.6836 0.500 2 i calc Uiso 0.13700
C46' C 0.4541(9) 0.7301(9) 0.7897(9) 0.500 2 i d Uani 0.0915(18)
H46D H 0.4036 0.7947 0.7796 0.500 2 i calc Uiso 0.13700
H46E H 0.4289 0.7021 0.8482 0.500 2 i calc Uiso 0.13700
H46F H 0.4610 0.6920 0.7471 0.500 2 i calc Uiso 0.13700
C47 C 0.586(1) 0.8177(10) 0.7648(10) 0.500 2 i d Uani 0.0915(18)
H47A H 0.5273 0.8746 0.7505 0.500 2 i calc Uiso 0.13700
H47B H 0.6490 0.8097 0.7164 0.500 2 i calc Uiso 0.13700
H47C H 0.6006 0.8243 0.8169 0.500 2 i calc Uiso 0.13700
C47' C 0.5996(10) 0.7954(10) 0.7078(10) 0.500 2 i d Uani 0.0915(18)
H47D H 0.6180 0.7706 0.6528 0.500 2 i calc Uiso 0.13700
H47E H 0.6628 0.7967 0.7169 0.500 2 i calc Uiso 0.13700
H47F H 0.5458 0.8596 0.7060 0.500 2 i calc Uiso 0.13700
C48 C 0.4579(9) 0.7443(9) 0.8563(9) 0.500 2 i d Uani 0.0915(18)
H48A H 0.4024 0.8059 0.8460 0.500 2 i calc Uiso 0.13700
H48B H 0.4748 0.7405 0.9106 0.500 2 i calc Uiso 0.13700
H48C H 0.4331 0.6939 0.8602 0.500 2 i calc Uiso 0.13700
C48' C 0.5211(9) 0.8052(9) 0.8605(9) 0.500 2 i d Uani 0.0915(18)
H48D H 0.4792 0.8701 0.8408 0.500 2 i calc Uiso 0.13700
H48E H 0.5849 0.8036 0.8711 0.500 2 i calc Uiso 0.13700
H48F H 0.4792 0.7827 0.9141 0.500 2 i calc Uiso 0.13700
C49 C 1.2659(4) 0.2020(3) 0.5896(3) 1.000 2 i d Uani 0.0551(12)
H49A H 1.2120 0.2033 0.5648 1.000 2 i calc Uiso 0.08300
H49B H 1.3357 0.1767 0.5498 1.000 2 i calc Uiso 0.08300
H49C H 1.2514 0.2663 0.5988 1.000 2 i calc Uiso 0.08300
C50 C 1.2774(4) 0.0076(4) 0.6697(4) 1.000 2 i d Uani 0.0665(14)
H50A H 1.2850 -0.0399 0.7204 1.000 2 i calc Uiso 0.10000
H50B H 1.3401 -0.0138 0.6217 1.000 2 i calc Uiso 0.10000
H50C H 1.2146 0.0166 0.6526 1.000 2 i calc Uiso 0.10000
C51 C 1.3891(4) 0.0992(4) 0.7269(4) 1.000 2 i d Uani 0.0632(13)
H51A H 1.3873 0.1578 0.7396 1.000 2 i calc Uiso 0.09500
H51B H 1.4498 0.0749 0.6783 1.000 2 i calc Uiso 0.09500
H51C H 1.3954 0.0521 0.7780 1.000 2 i calc Uiso 0.09500
C52 C 1.0140(4) 0.1767(4) 0.9577(3) 1.000 2 i d Uani 0.0609(13)
H52A H 1.0595 0.1809 0.9886 1.000 2 i calc Uiso 0.09100
H52B H 0.9677 0.1453 0.9971 1.000 2 i calc Uiso 0.09100
H52C H 0.9709 0.2405 0.9363 1.000 2 i calc Uiso 0.09100
C53 C 1.2010(4) -0.0030(4) 0.9092(4) 1.000 2 i d Uani 0.0693(15)
H53A H 1.2415 -0.0473 0.8656 1.000 2 i calc Uiso 0.10400
H53B H 1.1650 -0.0336 0.9610 1.000 2 i calc Uiso 0.10400
H53C H 1.2490 0.0162 0.9246 1.000 2 i calc Uiso 0.10400
C54 C 1.0104(5) 0.0610(4) 0.8368(4) 1.000 2 i d Uani 0.0761(16)
H54A H 0.9507 0.1147 0.8197 1.000 2 i calc Uiso 0.11400
H54B H 0.9838 0.0230 0.8880 1.000 2 i calc Uiso 0.11400
H54C H 1.0509 0.0219 0.7890 1.000 2 i calc Uiso 0.11400
C55 C 0.1782(17) 0.0809(18) 0.2496(13) 1.000 2 i d Uiso 0.291(4)
C56 C 0.2179(16) -0.0189(17) 0.2760(16) 1.000 2 i d Uiso 0.291(4)
C57 C 0.2298(16) -0.0364(14) 0.3619(16) 1.000 2 i d Uiso 0.291(4)
C58 C 0.2185(16) 0.0235(19) 0.4205(14) 1.000 2 i d Uiso 0.291(4)
C59 C 0.1793(16) 0.1189(17) 0.3968(16) 1.000 2 i d Uiso 0.291(4)
C60 C 0.1716(16) 0.1381(14) 0.3094(16) 1.000 2 i d Uiso 0.291(4)
C61 C 0.1486(15) 0.1115(15) 0.1626(13) 1.000 2 i d Uiso 0.291(4)
C62 C 0.445(2) -0.043(2) 1.0303(19) 0.500 2 i d Uiso 0.188(3)
C63 C 0.479(3) -0.001(3) 1.081(2) 0.500 2 i d Uiso 0.188(3)
C64 C 0.541(2) 0.057(2) 1.033(2) 0.500 2 i d Uiso 0.188(3)
C65 C 0.585(3) 0.080(3) 0.939(2) 0.500 2 i d Uiso 0.188(3)
C66 C 0.561(2) 0.035(2) 0.8838(18) 0.500 2 i d Uiso 0.188(3)
C67 C 0.490(3) -0.019(3) 0.935(2) 0.500 2 i d Uiso 0.188(3)
C68 C 0.379(2) -0.097(2) 1.0902(18) 0.500 2 i d Uiso 0.188(3)

loop_
_atom_type_symbol
_atom_type_radius_bond
Y 1.200
Si 1.200
O 1.200
N 1.200
C 1.200
H 1.200

loop_
_geom_angle_atom_site_label_1
_geom_angle_atom_site_label_2
_geom_angle_atom_site_label_3
_geom_angle_site_symmetry_1
_geom_angle_site_symmetry_3
_geom_angle
_geom_angle_publ_flag
O2 Y1 O1 . . 147.85(10) no
O2 Y1 N5 . . 107.47(11) no
O1 Y1 N5 . . 104.68(10) no
O2 Y1 N3 . . 71.85(10) no
O1 Y1 N3 . . 82.12(10) no
N5 Y1 N3 . . 143.87(10) no
O2 Y1 N1 . . 83.51(10) no
O1 Y1 N1 . . 72.05(9) no
N5 Y1 N1 . . 139.69(11) no
N3 Y1 N1 . . 76.4(1) no
O2 Y1 N2 . . 76.25(10) no
O1 Y1 N2 . . 109.19(10) no
N5 Y1 N2 . . 81.36(11) no
N3 Y1 N2 . . 130.68(10) no
N1 Y1 N2 . . 63.33(11) no
O2 Y1 N4 . . 106.49(9) no
O1 Y1 N4 . . 76.88(10) no
N5 Y1 N4 . . 83.34(11) no
N3 Y1 N4 . . 63.37(10) no
N1 Y1 N4 . . 131.74(11) no
N2 Y1 N4 . . 164.54(11) no
N5 Si1 C51 . . 112.6(2) no
N5 Si1 C50 . . 114.7(2) no
C51 Si1 C50 . . 105.9(2) no
N5 Si1 C49 . . 112.26(18) no
C51 Si1 C49 . . 106.9(2) no
C50 Si1 C49 . . 103.7(2) no
N5 Si2 C52 . . 111.1(2) no
N5 Si2 C54 . . 113.7(2) no
C52 Si2 C54 . . 105.7(3) no
N5 Si2 C53 . . 114.8(2) no
C52 Si2 C53 . . 105.1(2) no
C54 Si2 C53 . . 105.7(3) no
C1 O1 Y1 . . 133.4(2) no
C25 O2 Y1 . . 132.5(2) no
C7 N1 C8 . . 119.0(3) no
C7 N1 Y1 . . 123.2(2) no
C8 N1 Y1 . . 117.2(2) no
C15 N2 C16 . . 117.5(3) no
C15 N2 Y1 . . 124.8(3) no
C16 N2 Y1 . . 114.6(2) no
C31 N3 C32 . . 118.6(3) no
C31 N3 Y1 . . 122.5(2) no
C32 N3 Y1 . . 118.2(2) no
C39 N4 C40 . . 117.6(3) no
C39 N4 Y1 . . 124.7(3) no
C40 N4 Y1 . . 115.2(2) no
Si2 N5 Si1 . . 122.01(19) no
Si2 N5 Y1 . . 120.40(17) no
Si1 N5 Y1 . . 117.59(17) no
O1 C1 C6 . . 121.1(3) no
O1 C1 C2 . . 122.5(3) no
C6 C1 C2 . . 116.4(3) no
C3 C2 C1 . . 117.7(3) no
C3 C2 C17 . . 121.0(3) no
C1 C2 C17 . . 121.2(4) no
C2 C3 C4 . . 125.8(4) no
C2 C3 H3 . . 117.10 no
C4 C3 H3 . . 117.10 no
C5 C4 C3 . . 115.4(4) no
C5 C4 C21 . . 124.2(4) no
C3 C4 C21 . . 120.5(4) no
C4 C5 C6 . . 121.8(4) no
C4 C5 H5 . . 119.10 no
C6 C5 H5 . . 119.10 no
C5 C6 C1 . . 121.4(3) no
C5 C6 C7 . . 116.6(3) no
C1 C6 C7 . . 121.6(3) no
N1 C7 C6 . . 126.9(3) no
N1 C7 H7 . . 116.60 no
C6 C7 H7 . . 116.60 no
C9 C8 C16 . . 119.1(3) no
C9 C8 N1 . . 125.3(4) no
C16 C8 N1 . . 115.6(3) no
C8 C9 C10 . . 120.0(4) no
C8 C9 H9 . . 120.00 no
C10 C9 H9 . . 120.00 no
C11 C10 C9 . . 121.5(4) no
C11 C10 H10 . . 119.30 no
C9 C10 H10 . . 119.30 no
C10 C11 C12 . . 120.0(3) no
C10 C11 H11 . . 120.00 no
C12 C11 H11 . . 120.00 no
C13 C12 C11 . . 123.7(4) no
C13 C12 C16 . . 117.6(4) no
C11 C12 C16 . . 118.7(4) no
C14 C13 C12 . . 120.2(4) no
C14 C13 H13 . . 119.90 no
C12 C13 H13 . . 119.90 no
C13 C14 C15 . . 118.4(4) no
C13 C14 H14 . . 120.80 no
C15 C14 H14 . . 120.80 no
N2 C15 C14 . . 124.6(4) no
N2 C15 H15 . . 117.70 no
C14 C15 H15 . . 117.70 no
N2 C16 C8 . . 117.8(3) no
N2 C16 C12 . . 121.6(4) no
C8 C16 C12 . . 120.6(4) no
C19 C17 C2 . . 109.3(3) no
C19 C17 C18 . . 107.0(3) no
C2 C17 C18 . . 112.3(4) no
C19 C17 C20 . . 110.0(4) no
C2 C17 C20 . . 110.3(3) no
C18 C17 C20 . . 108.0(3) no
C17 C18 H18A . . 109.50 no
C17 C18 H18B . . 109.50 no
H18A C18 H18B . . 109.50 no
C17 C18 H18C . . 109.50 no
H18A C18 H18C . . 109.50 no
H18B C18 H18C . . 109.50 no
C17 C19 H19A . . 109.50 no
C17 C19 H19B . . 109.50 no
H19A C19 H19B . . 109.50 no
C17 C19 H19C . . 109.50 no
H19A C19 H19C . . 109.50 no
H19B C19 H19C . . 109.50 no
C17 C20 H20A . . 109.50 no
C17 C20 H20B . . 109.50 no
H20A C20 H20B . . 109.50 no
C17 C20 H20C . . 109.50 no
H20A C20 H20C . . 109.50 no
H20B C20 H20C . . 109.50 no
C24 C21 C23 . . 108.4(5) no
C24 C21 C4 . . 112.3(4) no
C23 C21 C4 . . 110.1(4) no
C24 C21 C22 . . 108.5(4) no
C23 C21 C22 . . 110.0(4) no
C4 C21 C22 . . 107.4(4) no
C21 C22 H22A . . 109.50 no
C21 C22 H22B . . 109.50 no
H22A C22 H22B . . 109.50 no
C21 C22 H22C . . 109.50 no
H22A C22 H22C . . 109.50 no
H22B C22 H22C . . 109.50 no
C21 C23 H23A . . 109.50 no
C21 C23 H23B . . 109.50 no
H23A C23 H23B . . 109.50 no
C21 C23 H23C . . 109.50 no
H23A C23 H23C . . 109.50 no
H23B C23 H23C . . 109.50 no
C21 C24 H24A . . 109.50 no
C21 C24 H24B . . 109.50 no
H24A C24 H24B . . 109.50 no
C21 C24 H24C . . 109.50 no
H24A C24 H24C . . 109.50 no
H24B C24 H24C . . 109.50 no
O2 C25 C30 . . 120.9(3) no
O2 C25 C26 . . 121.7(4) no
C30 C25 C26 . . 117.3(3) no
C27 C26 C25 . . 116.4(4) no
C27 C26 C41 . . 121.9(3) no
C25 C26 C41 . . 121.6(3) no
C28 C27 C26 . . 125.8(4) no
C28 C27 H27 . . 117.10 no
C26 C27 H27 . . 117.10 no
C29 C28 C27 . . 116.2(4) no
C29 C28 C45 . . 122.6(5) no
C27 C28 C45 . . 121.2(4) no
C28 C29 C30 . . 121.7(4) no
C28 C29 H29 . . 119.10 no
C30 C29 H29 . . 119.10 no
C29 C30 C25 . . 120.6(3) no
C29 C30 C31 . . 117.3(4) no
C25 C30 C31 . . 121.7(3) no
N3 C31 C30 . . 126.4(4) no
N3 C31 H31 . . 116.80 no
C30 C31 H31 . . 116.80 no
C33 C32 N3 . . 127.0(3) no
C33 C32 C40 . . 118.8(3) no
N3 C32 C40 . . 114.2(3) no
C32 C33 C34 . . 121.4(4) no
C32 C33 H33 . . 119.30 no
C34 C33 H33 . . 119.30 no
C35 C34 C33 . . 120.3(4) no
C35 C34 H34 . . 119.80 no
C33 C34 H34 . . 119.80 no
C34 C35 C36 . . 121.0(4) no
C34 C35 H35 . . 119.50 no
C36 C35 H35 . . 119.50 no
C37 C36 C35 . . 124.0(4) no
C37 C36 C40 . . 117.5(4) no
C35 C36 C40 . . 118.5(4) no
C38 C37 C36 . . 119.7(4) no
C38 C37 H37 . . 120.10 no
C36 C37 H37 . . 120.10 no
C37 C38 C39 . . 119.9(4) no
C37 C38 H38 . . 120.00 no
C39 C38 H38 . . 120.00 no
N4 C39 C38 . . 123.0(4) no
N4 C39 H39 . . 118.50 no
C38 C39 H39 . . 118.50 no
N4 C40 C36 . . 122.1(4) no
N4 C40 C32 . . 118.1(3) no
C36 C40 C32 . . 119.8(4) no
C44 C41 C43 . . 110.7(4) no
C44 C41 C26 . . 110.6(4) no
C43 C41 C26 . . 109.3(3) no
C44 C41 C42 . . 107.8(4) no
C43 C41 C42 . . 106.0(4) no
C26 C41 C42 . . 112.3(4) no
C41 C42 H42A . . 109.50 no
C41 C42 H42B . . 109.50 no
H42A C42 H42B . . 109.50 no
C41 C42 H42C . . 109.50 no
H42A C42 H42C . . 109.50 no
H42B C42 H42C . . 109.50 no
C41 C43 H43A . . 109.50 no
C41 C43 H43B . . 109.50 no
H43A C43 H43B . . 109.50 no
C41 C43 H43C . . 109.50 no
H43A C43 H43C . . 109.50 no
H43B C43 H43C . . 109.50 no
C41 C44 H44A . . 109.50 no
C41 C44 H44B . . 109.50 no
H44A C44 H44B . . 109.50 no
C41 C44 H44C . . 109.50 no
H44A C44 H44C . . 109.50 no
H44B C44 H44C . . 109.50 no
C46' C45 C47 . . 128.3(7) no
C46' C45 C47' . . 120.0(8) no
C47 C45 C47' . . 39.0(7) no
C46' C45 C48 . . 46.6(7) no
C47 C45 C48 . . 110.2(9) no
C47' C45 C48 . . 137.3(8) no
C46' C45 C28 . . 118.0(7) no
C47 C45 C28 . . 113.2(6) no
C47' C45 C28 . . 111.9(5) no
C48 C45 C28 . . 108.2(6) no
C46' C45 C46 . . 62.0(7) no
C47 C45 C46 . . 110.0(8) no
C47' C45 C46 . . 73.7(8) no
C48 C45 C46 . . 108.5(8) no
C28 C45 C46 . . 106.6(5) no
C46' C45 C48' . . 99.5(8) no
C47 C45 C48' . . 57.0(8) no
C47' C45 C48' . . 95.2(9) no
C48 C45 C48' . . 58.2(7) no
C28 C45 C48' . . 107.5(5) no
C46 C45 C48' . . 145.9(6) no
C45 C46 H46A . . 109.50 no
C45 C46 H46B . . 109.50 no
C45 C46 H46C . . 109.50 no
C45 C46' H46D . . 109.50 no
C45 C46' H46E . . 109.50 no
H46D C46' H46E . . 109.50 no
C45 C46' H46F . . 109.50 no
H46D C46' H46F . . 109.50 no
H46E C46' H46F . . 109.50 no
C45 C47 H47A . . 109.50 no
C45 C47 H47B . . 109.50 no
C45 C47 H47C . . 109.50 no
C45 C47' H47D . . 109.50 no
C45 C47' H47E . . 109.50 no
H47D C47' H47E . . 109.50 no
C45 C47' H47F . . 109.50 no
H47D C47' H47F . . 109.50 no
H47E C47' H47F . . 109.50 no
C45 C48 H48A . . 109.50 no
C45 C48 H48B . . 109.50 no
C45 C48 H48C . . 109.50 no
C45 C48' H48D . . 109.50 no
C45 C48' H48E . . 109.50 no
H48D C48' H48E . . 109.50 no
C45 C48' H48F . . 109.50 no
H48D C48' H48F . . 109.50 no
H48E C48' H48F . . 109.50 no
Si1 C49 H49A . . 109.50 no
Si1 C49 H49B . . 109.50 no
H49A C49 H49B . . 109.50 no
Si1 C49 H49C . . 109.50 no
H49A C49 H49C . . 109.50 no
H49B C49 H49C . . 109.50 no
Si1 C50 H50A . . 109.50 no
Si1 C50 H50B . . 109.50 no
H50A C50 H50B . . 109.50 no
Si1 C50 H50C . . 109.50 no
H50A C50 H50C . . 109.50 no
H50B C50 H50C . . 109.50 no
Si1 C51 H51A . . 109.50 no
Si1 C51 H51B . . 109.50 no
H51A C51 H51B . . 109.50 no
Si1 C51 H51C . . 109.50 no
H51A C51 H51C . . 109.50 no
H51B C51 H51C . . 109.50 no
Si2 C52 H52A . . 109.50 no
Si2 C52 H52B . . 109.50 no
H52A C52 H52B . . 109.50 no
Si2 C52 H52C . . 109.50 no
H52A C52 H52C . . 109.50 no
H52B C52 H52C . . 109.50 no
Si2 C53 H53A . . 109.50 no
Si2 C53 H53B . . 109.50 no
H53A C53 H53B . . 109.50 no
Si2 C53 H53C . . 109.50 no
H53A C53 H53C . . 109.50 no
H53B C53 H53C . . 109.50 no
Si2 C54 H54A . . 109.50 no
Si2 C54 H54B . . 109.50 no
H54A C54 H54B . . 109.50 no
Si2 C54 H54C . . 109.50 no
H54A C54 H54C . . 109.50 no
H54B C54 H54C . . 109.50 no
C56 C55 C60 . . 114.7(17) no
C56 C55 C61 . . 116.(2) no
C60 C55 C61 . . 129.(2) no
C57 C56 C55 . . 109.9(17) no
C56 C57 C58 . . 133.0(19) no
C59 C58 C57 . . 117.6(19) no
C58 C59 C60 . . 110.1(18) no
C59 C60 C55 . . 133.(2) no
C65 C62 C64 2_657 2_657 103.(4) no
C65 C62 C66 2_657 2_657 76.(3) no
C64 C62 C66 2_657 2_657 172.(4) no
C65 C62 C63 2_657 . 113.(3) no
C64 C62 C63 2_657 . 141.(3) no
C66 C62 C63 2_657 . 37.0(14) no
C65 C62 C68 2_657 . 8.(4) no
C64 C62 C68 2_657 . 108.(3) no
C66 C62 C68 2_657 . 73.(2) no
C63 C62 C68 . . 110.(3) no
C65 C62 C67 2_657 . 137.(4) no
C64 C62 C67 2_657 . 34.(2) no
C66 C62 C67 2_657 . 146.(2) no
C63 C62 C67 . . 109.(2) no
C68 C62 C67 . . 141.(3) no
C65 C62 C67 2_657 2_657 128.(4) no
C64 C62 C67 2_657 2_657 126.(3) no
C66 C62 C67 2_657 2_657 52.7(17) no
C63 C62 C67 . 2_657 15.7(16) no
C68 C62 C67 . 2_657 126.(3) no
C67 C62 C67 . 2_657 93.(2) no
C65 C62 C63 2_657 2_657 151.(5) no
C64 C62 C63 2_657 2_657 47.8(18) no
C66 C62 C63 2_657 2_657 131.(3) no
C63 C62 C63 . 2_657 94.(2) no
C68 C62 C63 . 2_657 156.(3) no
C67 C62 C63 . 2_657 14.6(17) no
C67 C62 C63 2_657 2_657 78.5(16) no
C67 C63 C66 2_657 2_657 166.(9) no
C67 C63 C64 2_657 . 10.(6) no
C66 C63 C64 2_657 . 174.(4) no
C67 C63 C62 2_657 . 124.(6) no
C66 C63 C62 2_657 . 68.(3) no
C64 C63 C62 . . 118.(2) no
C67 C63 C62 2_657 2_657 38.(4) no
C66 C63 C62 2_657 2_657 154.(5) no
C64 C63 C62 . 2_657 32.0(14) no
C62 C63 C62 . 2_657 86.(2) no
C67 C63 C65 2_657 2_657 146.(7) no
C66 C63 C65 2_657 2_657 45.(3) no
C64 C63 C65 . 2_657 141.(3) no
C62 C63 C65 . 2_657 23.3(13) no
C62 C63 C65 2_657 2_657 109.(3) no
C67 C64 C62 2_657 2_657 104.(4) no
C67 C64 C63 2_657 . 7.(4) no
C62 C64 C63 2_657 . 100.(3) no
C67 C64 C65 2_657 . 137.(4) no
C62 C64 C65 2_657 . 33.(2) no
C63 C64 C65 . . 133.(3) no
C68 C65 C62 2_657 2_657 162.(9) no
C68 C65 C66 2_657 . 102.(5) no
C62 C65 C66 2_657 . 70.(4) no
C68 C65 C64 2_657 . 144.(6) no
C62 C65 C64 2_657 . 43.(3) no
C66 C65 C64 . . 113.(3) no
C68 C65 C63 2_657 2_657 128.(6) no
C62 C65 C63 2_657 2_657 44.(2) no
C66 C65 C63 . 2_657 26.4(16) no
C64 C65 C63 . 2_657 86.1(19) no
C63 C66 C62 2_657 2_657 74.(3) no
C63 C66 C65 2_657 . 108.(4) no
C62 C66 C65 2_657 . 33.9(17) no
C63 C66 C67 2_657 . 6.(4) no
C62 C66 C67 2_657 . 80.(2) no
C65 C66 C67 . . 113.(3) no
C63 C66 C68 2_657 2_657 130.(4) no
C62 C66 C68 2_657 2_657 56.0(16) no
C65 C66 C68 . 2_657 22.7(16) no
C67 C66 C68 . 2_657 136.(2) no
C63 C67 C64 2_657 2_657 163.(10) no
C63 C67 C62 2_657 . 127.(6) no
C64 C67 C62 2_657 . 42.(3) no
C63 C67 C66 2_657 . 8.(5) no
C64 C67 C66 2_657 . 170.(6) no
C62 C67 C66 . . 135.(3) no
C63 C67 C62 2_657 2_657 40.(5) no
C64 C67 C62 2_657 2_657 128.(4) no
C62 C67 C62 . 2_657 87.(2) no
C66 C67 C62 . 2_657 47.8(15) no
C65 C68 C62 2_657 . 10.(5) no
C65 C68 C66 2_657 2_657 56.(4) no
C62 C68 C66 . 2_657 51.0(19) no

loop_
_geom_bond_atom_site_label_1
_geom_bond_atom_site_label_2
_geom_bond_site_symmetry_2
_geom_bond_distance
_geom_bond_publ_flag
Y1 O2 . 2.213(2) no
Y1 O1 . 2.219(3) no
Y1 N5 . 2.338(3) no
Y1 N3 . 2.471(3) no
Y1 N1 . 2.477(3) no
Y1 N2 . 2.602(3) no
Y1 N4 . 2.604(3) no
Si1 N5 . 1.716(3) no
Si1 C51 . 1.871(5) no
Si1 C50 . 1.875(5) no
Si1 C49 . 1.882(5) no
Si2 N5 . 1.711(4) no
Si2 C52 . 1.869(5) no
Si2 C54 . 1.874(5) no
Si2 C53 . 1.894(5) no
O1 C1 . 1.301(4) no
O2 C25 . 1.321(4) no
N1 C7 . 1.297(5) no
N1 C8 . 1.431(4) no
N2 C15 . 1.314(5) no
N2 C16 . 1.377(5) no
N3 C31 . 1.300(5) no
N3 C32 . 1.427(4) no
N4 C39 . 1.319(5) no
N4 C40 . 1.372(5) no
C1 C6 . 1.430(5) no
C1 C2 . 1.447(5) no
C2 C3 . 1.376(6) no
C2 C17 . 1.538(5) no
C3 C4 . 1.418(6) no
C3 H3 . 0.9400 no
C4 C5 . 1.383(5) no
C4 C21 . 1.530(6) no
C5 C6 . 1.410(6) no
C5 H5 . 0.9400 no
C6 C7 . 1.439(5) no
C7 H7 . 0.9400 no
C8 C9 . 1.384(5) no
C8 C16 . 1.405(6) no
C9 C10 . 1.414(5) no
C9 H9 . 0.9400 no
C10 C11 . 1.359(6) no
C10 H10 . 0.9400 no
C11 C12 . 1.412(6) no
C11 H11 . 0.9400 no
C12 C13 . 1.404(6) no
C12 C16 . 1.423(5) no
C13 C14 . 1.356(6) no
C13 H13 . 0.9400 no
C14 C15 . 1.403(6) no
C14 H14 . 0.9400 no
C15 H15 . 0.9400 no
C17 C19 . 1.537(6) no
C17 C18 . 1.538(6) no
C17 C20 . 1.541(6) no
C18 H18A . 0.9700 no
C18 H18B . 0.9700 no
C18 H18C . 0.9700 no
C19 H19A . 0.9700 no
C19 H19B . 0.9700 no
C19 H19C . 0.9700 no
C20 H20A . 0.9700 no
C20 H20B . 0.9700 no
C20 H20C . 0.9700 no
C21 C24 . 1.521(7) no
C21 C23 . 1.527(7) no
C21 C22 . 1.536(7) no
C22 H22A . 0.9700 no
C22 H22B . 0.9700 no
C22 H22C . 0.9700 no
C23 H23A . 0.9700 no
C23 H23B . 0.9700 no
C23 H23C . 0.9700 no
C24 H24A . 0.9700 no
C24 H24B . 0.9700 no
C24 H24C . 0.9700 no
C25 C30 . 1.415(6) no
C25 C26 . 1.438(5) no
C26 C27 . 1.389(6) no
C26 C41 . 1.536(6) no
C27 C28 . 1.382(7) no
C27 H27 . 0.9400 no
C28 C29 . 1.369(6) no
C28 C45 . 1.535(6) no
C29 C30 . 1.405(5) no
C29 H29 . 0.9400 no
C30 C31 . 1.437(5) no
C31 H31 . 0.9400 no
C32 C33 . 1.369(6) no
C32 C40 . 1.431(5) no
C33 C34 . 1.409(5) no
C33 H33 . 0.9400 no
C34 C35 . 1.355(6) no
C34 H34 . 0.9400 no
C35 C36 . 1.418(6) no
C35 H35 . 0.9400 no
C36 C37 . 1.403(6) no
C36 C40 . 1.418(5) no
C37 C38 . 1.339(7) no
C37 H37 . 0.9400 no
C38 C39 . 1.411(6) no
C38 H38 . 0.9400 no
C39 H39 . 0.9400 no
C41 C44 . 1.523(6) no
C41 C43 . 1.528(6) no
C41 C42 . 1.540(6) no
C42 H42A . 0.9700 no
C42 H42B . 0.9700 no
C42 H42C . 0.9700 no
C43 H43A . 0.9700 no
C43 H43B . 0.9700 no
C43 H43C . 0.9700 no
C44 H44A . 0.9700 no
C44 H44B . 0.9700 no
C44 H44C . 0.9700 no
C45 C46' . 1.448(13) no
C45 C47 . 1.493(15) no
C45 C47' . 1.497(15) no
C45 C48 . 1.518(14) no
C45 C46 . 1.630(14) no
C45 C48' . 1.722(15) no
C46 H46A . 0.9700 no
C46 H46B . 0.9700 no
C46 H46C . 0.9700 no
C46' H46D . 0.9700 no
C46' H46E . 0.9700 no
C46' H46F . 0.9700 no
C47 H47A . 0.9700 no
C47 H47B . 0.9700 no
C47 H47C . 0.9700 no
C47' H47D . 0.9700 no
C47' H47E . 0.9700 no
C47' H47F . 0.9700 no
C48 H48A . 0.9700 no
C48 H48B . 0.9700 no
C48 H48C . 0.9700 no
C48' H48D . 0.9700 no
C48' H48E . 0.9700 no
C48' H48F . 0.9700 no
C49 H49A . 0.9700 no
C49 H49B . 0.9700 no
C49 H49C . 0.9700 no
C50 H50A . 0.9700 no
C50 H50B . 0.9700 no
C50 H50C . 0.9700 no
C51 H51A . 0.9700 no
C51 H51B . 0.9700 no
C51 H51C . 0.9700 no
C52 H52A . 0.9700 no
C52 H52B . 0.9700 no
C52 H52C . 0.9700 no
C53 H53A . 0.9700 no
C53 H53B . 0.9700 no
C53 H53C . 0.9700 no
C54 H54A . 0.9700 no
C54 H54B . 0.9700 no
C54 H54C . 0.9700 no
C55 C56 . 1.419(16) no
C55 C60 . 1.421(15) no
C55 C61 . 1.516(15) no
C56 C57 . 1.409(15) no
C57 C58 . 1.410(16) no
C58 C59 . 1.352(16) no
C59 C60 . 1.411(16) no
C62 C65 2_657 0.83(4) no
C62 C64 2_657 1.04(4) no
C62 C66 2_657 1.40(4) no
C62 C63 . 1.454(18) no
C62 C68 . 1.497(18) no
C62 C67 . 1.498(18) no
C62 C67 2_657 1.86(5) no
C62 C63 2_657 1.93(4) no
C63 C67 2_657 0.61(3) no
C63 C66 2_657 0.91(3) no
C63 C64 . 1.450(18) no
C63 C62 2_657 1.93(4) no
C63 C65 2_657 1.94(4) no
C64 C67 2_657 0.86(3) no
C64 C62 2_657 1.04(4) no
C64 C65 . 1.476(19) no
C65 C68 2_657 0.68(4) no
C65 C62 2_657 0.83(4) no
C65 C66 . 1.453(19) no
C65 C63 2_657 1.94(4) no
C66 C63 2_657 0.91(3) no
C66 C62 2_657 1.40(4) no
C66 C67 . 1.507(18) no
C66 C68 2_657 1.73(5) no
C67 C63 2_657 0.61(3) no
C67 C64 2_657 0.86(3) no
C67 C62 2_657 1.86(5) no
C68 C65 2_657 0.68(4) no
C68 C66 2_657 1.73(5) no
N5 H39 . 2.7233(38) no
N5 H15 . 2.6483(38) no

loop_
_geom_torsion_atom_site_label_1
_geom_torsion_atom_site_label_2
_geom_torsion_atom_site_label_3
_geom_torsion_atom_site_label_4
_geom_torsion_site_symmetry_1
_geom_torsion_site_symmetry_4
_geom_torsion
_geom_torsion_publ_flag
O2 Y1 O1 C1 . . 5.4(4) no
N5 Y1 O1 C1 . . -174.1(3) no
N3 Y1 O1 C1 . . -30.4(3) no
N1 Y1 O1 C1 . . 47.8(3) no
N2 Y1 O1 C1 . . 100.1(3) no
N4 Y1 O1 C1 . . -94.7(3) no
O1 Y1 O2 C25 . . 11.0(4) no
N5 Y1 O2 C25 . . -169.5(3) no
N3 Y1 O2 C25 . . 48.5(3) no
N1 Y1 O2 C25 . . -29.2(3) no
N2 Y1 O2 C25 . . -93.3(3) no
N4 Y1 O2 C25 . . 102.5(3) no
O2 Y1 N1 C7 . . 121.2(3) no
O1 Y1 N1 C7 . . -37.7(3) no
N5 Y1 N1 C7 . . -129.4(3) no
N3 Y1 N1 C7 . . 48.3(3) no
N2 Y1 N1 C7 . . -161.0(3) no
N4 Y1 N1 C7 . . 14.8(3) no
O2 Y1 N1 C8 . . -49.4(2) no
O1 Y1 N1 C8 . . 151.8(3) no
N5 Y1 N1 C8 . . 60.1(3) no
N3 Y1 N1 C8 . . -122.2(3) no
N2 Y1 N1 C8 . . 28.5(2) no
N4 Y1 N1 C8 . . -155.7(2) no
O2 Y1 N2 C15 . . -96.2(3) no
O1 Y1 N2 C15 . . 116.9(3) no
N5 Y1 N2 C15 . . 14.2(3) no
N3 Y1 N2 C15 . . -146.9(3) no
N1 Y1 N2 C15 . . 174.2(4) no
N4 Y1 N2 C15 . . 6.0(6) no
O2 Y1 N2 C16 . . 63.3(3) no
O1 Y1 N2 C16 . . -83.6(3) no
N5 Y1 N2 C16 . . 173.7(3) no
N3 Y1 N2 C16 . . 12.5(3) no
N1 Y1 N2 C16 . . -26.3(2) no
N4 Y1 N2 C16 . . 165.5(3) no
O2 Y1 N3 C31 . . -40.7(3) no
O1 Y1 N3 C31 . . 120.2(3) no
N5 Y1 N3 C31 . . -135.6(3) no
N1 Y1 N3 C31 . . 46.9(3) no
N2 Y1 N3 C31 . . 11.6(4) no
N4 Y1 N3 C31 . . -160.6(3) no
O2 Y1 N3 C32 . . 148.6(3) no
O1 Y1 N3 C32 . . -50.5(3) no
N5 Y1 N3 C32 . . 53.6(3) no
N1 Y1 N3 C32 . . -123.9(3) no
N2 Y1 N3 C32 . . -159.1(2) no
N4 Y1 N3 C32 . . 28.7(2) no
O2 Y1 N4 C39 . . 114.7(3) no
O1 Y1 N4 C39 . . -98.4(3) no
N5 Y1 N4 C39 . . 8.4(3) no
N3 Y1 N4 C39 . . 173.9(4) no
N1 Y1 N4 C39 . . -149.2(3) no
N2 Y1 N4 C39 . . 16.6(6) no
O2 Y1 N4 C40 . . -83.8(3) no
O1 Y1 N4 C40 . . 63.1(2) no
N5 Y1 N4 C40 . . 169.9(3) no
N3 Y1 N4 C40 . . -24.6(2) no
N1 Y1 N4 C40 . . 12.3(3) no
N2 Y1 N4 C40 . . 178.1(3) no
C52 Si2 N5 Si1 . . 158.0(2) no
C54 Si2 N5 Si1 . . -82.9(3) no
C53 Si2 N5 Si1 . . 38.9(3) no
C52 Si2 N5 Y1 . . -22.5(3) no
C54 Si2 N5 Y1 . . 96.6(3) no
C53 Si2 N5 Y1 . . -141.5(2) no
C51 Si1 N5 Si2 . . -86.8(3) no
C50 Si1 N5 Si2 . . 34.5(3) no
C49 Si1 N5 Si2 . . 152.5(2) no
C51 Si1 N5 Y1 . . 93.6(2) no
C50 Si1 N5 Y1 . . -145.1(2) no
C49 Si1 N5 Y1 . . -27.1(3) no
O2 Y1 N5 Si2 . . -28.5(2) no
O1 Y1 N5 Si2 . . 151.29(17) no
N3 Y1 N5 Si2 . . 54.5(3) no
N1 Y1 N5 Si2 . . -129.28(18) no
N2 Y1 N5 Si2 . . -101.02(19) no
N4 Y1 N5 Si2 . . 76.77(19) no
O2 Y1 N5 Si1 . . 151.12(16) no
O1 Y1 N5 Si1 . . -29.13(19) no
N3 Y1 N5 Si1 . . -125.94(18) no
N1 Y1 N5 Si1 . . 50.3(3) no
N2 Y1 N5 Si1 . . 78.56(18) no
N4 Y1 N5 Si1 . . -103.65(18) no
Y1 O1 C1 C6 . . -32.1(5) no
Y1 O1 C1 C2 . . 150.8(3) no
O1 C1 C2 C3 . . -169.9(4) no
C6 C1 C2 C3 . . 12.9(5) no
O1 C1 C2 C17 . . 11.7(5) no
C6 C1 C2 C17 . . -165.5(3) no
C1 C2 C3 C4 . . -4.8(6) no
C17 C2 C3 C4 . . 173.6(4) no
C2 C3 C4 C5 . . -5.3(6) no
C2 C3 C4 C21 . . 175.0(4) no
C3 C4 C5 C6 . . 6.9(6) no
C21 C4 C5 C6 . . -173.4(4) no
C4 C5 C6 C1 . . 1.5(6) no
C4 C5 C6 C7 . . -171.6(4) no
O1 C1 C6 C5 . . 171.1(3) no
C2 C1 C6 C5 . . -11.6(5) no
O1 C1 C6 C7 . . -16.1(5) no
C2 C1 C6 C7 . . 161.2(3) no
C8 N1 C7 C6 . . -171.6(3) no
Y1 N1 C7 C6 . . 18.0(5) no
C5 C6 C7 N1 . . -167.7(4) no
C1 C6 C7 N1 . . 19.2(6) no
C7 N1 C8 C9 . . -21.2(6) no
Y1 N1 C8 C9 . . 149.7(3) no
C7 N1 C8 C16 . . 159.5(3) no
Y1 N1 C8 C16 . . -29.6(4) no
C16 C8 C9 C10 . . -2.6(6) no
N1 C8 C9 C10 . . 178.2(4) no
C8 C9 C10 C11 . . 0.1(6) no
C9 C10 C11 C12 . . 0.2(6) no
C10 C11 C12 C13 . . -178.3(4) no
C10 C11 C12 C16 . . 1.9(6) no
C11 C12 C13 C14 . . -178.7(4) no
C16 C12 C13 C14 . . 1.1(6) no
C12 C13 C14 C15 . . 1.7(7) no
C16 N2 C15 C14 . . 0.4(6) no
Y1 N2 C15 C14 . . 159.3(3) no
C13 C14 C15 N2 . . -2.6(7) no
C15 N2 C16 C8 . . -176.5(4) no
Y1 N2 C16 C8 . . 22.4(4) no
C15 N2 C16 C12 . . 2.7(6) no
Y1 N2 C16 C12 . . -158.3(3) no
C9 C8 C16 N2 . . -176.0(3) no
N1 C8 C16 N2 . . 3.3(5) no
C9 C8 C16 C12 . . 4.8(6) no
N1 C8 C16 C12 . . -175.9(3) no
C13 C12 C16 N2 . . -3.5(6) no
C11 C12 C16 N2 . . 176.4(4) no
C13 C12 C16 C8 . . 175.7(4) no
C11 C12 C16 C8 . . -4.4(6) no
C3 C2 C17 C19 . . -124.6(4) no
C1 C2 C17 C19 . . 53.8(5) no
C3 C2 C17 C18 . . -6.0(5) no
C1 C2 C17 C18 . . 172.4(4) no
C3 C2 C17 C20 . . 114.4(4) no
C1 C2 C17 C20 . . -67.2(4) no
C5 C4 C21 C24 . . -9.8(7) no
C3 C4 C21 C24 . . 169.9(4) no
C5 C4 C21 C23 . . -130.7(5) no
C3 C4 C21 C23 . . 49.0(6) no
C5 C4 C21 C22 . . 109.4(5) no
C3 C4 C21 C22 . . -70.9(5) no
Y1 O2 C25 C30 . . -30.4(5) no
Y1 O2 C25 C26 . . 151.6(3) no
O2 C25 C26 C27 . . -167.5(3) no
C30 C25 C26 C27 . . 14.5(5) no
O2 C25 C26 C41 . . 13.6(6) no
C30 C25 C26 C41 . . -164.5(4) no
C25 C26 C27 C28 . . -5.2(6) no
C41 C26 C27 C28 . . 173.7(4) no
C26 C27 C28 C29 . . -6.6(7) no
C26 C27 C28 C45 . . 177.0(4) no
C27 C28 C29 C30 . . 8.9(6) no
C45 C28 C29 C30 . . -174.8(4) no
C28 C29 C30 C25 . . 0.6(6) no
C28 C29 C30 C31 . . -171.2(4) no
O2 C25 C30 C29 . . 169.3(3) no
C26 C25 C30 C29 . . -12.6(5) no
O2 C25 C30 C31 . . -19.2(5) no
C26 C25 C30 C31 . . 158.9(3) no
C32 N3 C31 C30 . . -168.8(4) no
Y1 N3 C31 C30 . . 20.5(5) no
C29 C30 C31 N3 . . -168.1(4) no
C25 C30 C31 N3 . . 20.2(6) no
C31 N3 C32 C33 . . -21.8(6) no
Y1 N3 C32 C33 . . 149.3(3) no
C31 N3 C32 C40 . . 157.9(3) no
Y1 N3 C32 C40 . . -31.0(4) no
N3 C32 C33 C34 . . 177.0(4) no
C40 C32 C33 C34 . . -2.7(6) no
C32 C33 C34 C35 . . -0.4(7) no
C33 C34 C35 C36 . . 1.4(7) no
C34 C35 C36 C37 . . -179.7(4) no
C34 C35 C36 C40 . . 0.7(6) no
C35 C36 C37 C38 . . -177.4(4) no
C40 C36 C37 C38 . . 2.2(6) no
C36 C37 C38 C39 . . 1.1(7) no
C40 N4 C39 C38 . . 0.2(6) no
Y1 N4 C39 C38 . . 161.3(3) no
C37 C38 C39 N4 . . -2.5(7) no
C39 N4 C40 C36 . . 3.3(5) no
Y1 N4 C40 C36 . . -159.5(3) no
C39 N4 C40 C32 . . -177.9(4) no
Y1 N4 C40 C32 . . 19.2(4) no
C37 C36 C40 N4 . . -4.6(6) no
C35 C36 C40 N4 . . 175.0(4) no
C37 C36 C40 C32 . . 176.7(4) no
C35 C36 C40 C32 . . -3.7(6) no
C33 C32 C40 N4 . . -174.1(4) no
N3 C32 C40 N4 . . 6.2(5) no
C33 C32 C40 C36 . . 4.7(6) no
N3 C32 C40 C36 . . -175.0(3) no
C27 C26 C41 C44 . . 112.2(4) no
C25 C26 C41 C44 . . -68.9(5) no
C27 C26 C41 C43 . . -125.6(4) no
C25 C26 C41 C43 . . 53.3(5) no
C27 C26 C41 C42 . . -8.2(6) no
C25 C26 C41 C42 . . 170.7(4) no
C29 C28 C45 C46' . . -170.2(8) no
C27 C28 C45 C46' . . 5.9(9) no
C29 C28 C45 C47 . . 2.1(9) no
C27 C28 C45 C47 . . 178.2(8) no
C29 C28 C45 C47' . . 44.4(9) no
C27 C28 C45 C47' . . -139.5(8) no
C29 C28 C45 C48 . . -120.4(8) no
C27 C28 C45 C48 . . 55.8(9) no
C29 C28 C45 C46 . . 123.1(7) no
C27 C28 C45 C46 . . -60.8(7) no
C29 C28 C45 C48' . . -58.9(7) no
C27 C28 C45 C48' . . 117.3(7) no
C60 C55 C56 C57 . . 7.(3) no
C61 C55 C56 C57 . . -172.9(17) no
C55 C56 C57 C58 . . -6.(4) no
C56 C57 C58 C59 . . 7.(4) no
C57 C58 C59 C60 . . -8.(3) no
C58 C59 C60 C55 . . 13.(4) no
C56 C55 C60 C59 . . -12.(4) no
C61 C55 C60 C59 . . 167.(2) no
C65 C62 C63 C67 2_657 2_657 165.(11) no
C64 C62 C63 C67 2_657 2_657 5.(14) no
C66 C62 C63 C67 2_657 2_657 172.(14) no
C68 C62 C63 C67 . 2_657 173.(10) no
C67 C62 C63 C67 . 2_657 -6.(14) no
C63 C62 C63 C67 2_657 2_657 -4.(10) no
C65 C62 C63 C66 2_657 2_657 -7.(7) no
C64 C62 C63 C66 2_657 2_657 -167.(7) no
C68 C62 C63 C66 . 2_657 1.(5) no
C67 C62 C63 C66 . 2_657 -178.(3) no
C67 C62 C63 C66 2_657 2_657 -172.(14) no
C63 C62 C63 C66 2_657 2_657 -177.(5) no
C65 C62 C63 C64 2_657 . 174.(5) no
C64 C62 C63 C64 2_657 . 14.(9) no
C66 C62 C63 C64 2_657 . -179.(6) no
C68 C62 C63 C64 . . -178.(2) no
C67 C62 C63 C64 . . 3.(6) no
C67 C62 C63 C64 2_657 . 9.(9) no
C63 C62 C63 C64 2_657 . 5.(3) no
C65 C62 C63 C62 2_657 2_657 169.(6) no
C64 C62 C63 C62 2_657 2_657 9.(6) no
C66 C62 C63 C62 2_657 2_657 177.(5) no
C68 C62 C63 C62 . 2_657 177.(3) no
C67 C62 C63 C62 . 2_657 -2.(4) no
C67 C62 C63 C62 2_657 2_657 4.(10) no
C63 C62 C63 C62 2_657 2_657 0.0() no
C64 C62 C63 C65 2_657 2_657 -160.(11) no
C66 C62 C63 C65 2_657 2_657 7.(7) no
C68 C62 C63 C65 . 2_657 8.(5) no
C67 C62 C63 C65 . 2_657 -171.(8) no
C67 C62 C63 C65 2_657 2_657 -165.(11) no
C63 C62 C63 C65 2_657 2_657 -169.(6) no
C66 C63 C64 C67 2_657 2_657 59.(46) no
C62 C63 C64 C67 . 2_657 -132.(37) no
C62 C63 C64 C67 2_657 2_657 -123.(36) no
C65 C63 C64 C67 2_657 2_657 -128.(38) no
C67 C63 C64 C62 2_657 2_657 123.(36) no
C66 C63 C64 C62 2_657 2_657 -177.(53) no
C62 C63 C64 C62 . 2_657 -9.(6) no
C65 C63 C64 C62 2_657 2_657 -5.(5) no
C67 C63 C64 C65 2_657 . 128.(36) no
C66 C63 C64 C65 2_657 . -173.(52) no
C62 C63 C64 C65 . . -4.(5) no
C62 C63 C64 C65 2_657 . 5.(4) no
C65 C63 C64 C65 2_657 . 0.(7) no
C67 C64 C65 C68 2_657 2_657 -154.(12) no
C62 C64 C65 C68 2_657 2_657 -153.(16) no
C63 C64 C65 C68 . 2_657 -162.(11) no
C67 C64 C65 C62 2_657 2_657 0.(9) no
C63 C64 C65 C62 . 2_657 -9.(6) no
C67 C64 C65 C66 2_657 . 8.(10) no
C62 C64 C65 C66 2_657 . 8.(5) no
C63 C64 C65 C66 . . 0.(5) no
C67 C64 C65 C63 2_657 2_657 8.(8) no
C62 C64 C65 C63 2_657 2_657 9.(5) no
C63 C64 C65 C63 . 2_657 0.(4) no
C68 C65 C66 C63 2_657 2_657 170.(7) no
C62 C65 C66 C63 2_657 2_657 7.(7) no
C64 C65 C66 C63 . 2_657 1.(7) no
C68 C65 C66 C62 2_657 2_657 163.(10) no
C64 C65 C66 C62 . 2_657 -6.(3) no
C63 C65 C66 C62 2_657 2_657 -7.(7) no
C68 C65 C66 C67 2_657 . 173.(6) no
C62 C65 C66 C67 2_657 . 10.(5) no
C64 C65 C66 C67 . . 4.(4) no
C63 C65 C66 C67 2_657 . 3.(5) no
C62 C65 C66 C68 2_657 2_657 -163.(10) no
C64 C65 C66 C68 . 2_657 -169.(9) no
C63 C65 C66 C68 2_657 2_657 -170.(7) no
C65 C62 C67 C63 2_657 2_657 -162.(11) no
C64 C62 C67 C63 2_657 2_657 -162.(16) no
C66 C62 C67 C63 2_657 2_657 4.(14) no
C63 C62 C67 C63 . 2_657 6.(14) no
C68 C62 C67 C63 . 2_657 -173.(10) no
C67 C62 C67 C63 2_657 2_657 4.(10) no
C65 C62 C67 C64 2_657 2_657 0.(9) no
C66 C62 C67 C64 2_657 2_657 166.(8) no
C63 C62 C67 C64 . 2_657 168.(6) no
C68 C62 C67 C64 . 2_657 -11.(7) no
C67 C62 C67 C64 2_657 2_657 166.(7) no
C63 C62 C67 C64 2_657 2_657 162.(16) no
C65 C62 C67 C66 2_657 . -166.(7) no
C64 C62 C67 C66 2_657 . -167.(9) no
C66 C62 C67 C66 2_657 . -1.(9) no
C63 C62 C67 C66 . . 1.(7) no
C68 C62 C67 C66 . . -177.(3) no
C67 C62 C67 C66 2_657 . 0.(4) no
C63 C62 C67 C66 2_657 . -5.(8) no
C65 C62 C67 C62 2_657 2_657 -166.(9) no
C64 C62 C67 C62 2_657 2_657 -166.(7) no
C66 C62 C67 C62 2_657 2_657 0.(5) no
C63 C62 C67 C62 . 2_657 2.(4) no
C68 C62 C67 C62 . 2_657 -177.(5) no
C67 C62 C67 C62 2_657 2_657 0.0() no
C63 C62 C67 C62 2_657 2_657 -4.(10) no
C62 C66 C67 C63 2_657 2_657 -26.(45) no
C65 C66 C67 C63 . 2_657 -32.(46) no
C68 C66 C67 C63 2_657 2_657 -28.(46) no
C63 C66 C67 C64 2_657 2_657 -40.(38) no
C62 C66 C67 C64 2_657 2_657 -67.(29) no
C65 C66 C67 C64 . 2_657 -72.(29) no
C68 C66 C67 C64 2_657 2_657 -69.(30) no
C63 C66 C67 C62 2_657 . 27.(43) no
C62 C66 C67 C62 2_657 . 0.(5) no
C65 C66 C67 C62 . . -5.(5) no
C68 C66 C67 C62 2_657 . -2.(7) no
C63 C66 C67 C62 2_657 2_657 26.(45) no
C65 C66 C67 C62 . 2_657 -6.(3) no
C68 C66 C67 C62 2_657 2_657 -2.(3) no
C64 C62 C68 C65 2_657 2_657 59.(23) no
C66 C62 C68 C65 2_657 2_657 -113.(24) no
C63 C62 C68 C65 . 2_657 -114.(24) no
C67 C62 C68 C65 . 2_657 65.(23) no
C67 C62 C68 C65 2_657 2_657 -111.(24) no
C63 C62 C68 C65 2_657 2_657 60.(24) no
C65 C62 C68 C66 2_657 2_657 113.(24) no
C64 C62 C68 C66 2_657 2_657 172.(5) no
C63 C62 C68 C66 . 2_657 -1.(3) no
C67 C62 C68 C66 . 2_657 178.(5) no
C67 C62 C68 C66 2_657 2_657 2.(2) no
C63 C62 C68 C66 2_657 2_657 173.(7) no
